data_7029642
loop_
_publ_author_name
'Adhami, Forogh'
'Safavi, Maliheh'
'Ehsani, Maryam'
'Ardestani, Sussan K.'
'Emmerling, Franziska'
'Simyari, Farzaneh'

_publ_section_title
;
 Synthesis, crystal structure, and cytotoxic activity of novel cyclic
 systems in [1,2,4]thiadiazolo[2,3-a]pyridine benzamide derivatives and
 their copper(ii) complexes.
;
_journal_issue 21
_journal_name_full 'Dalton transactions (Cambridge, England : 2003)'
_journal_page_first 7945
_journal_page_last 7957
_journal_paper_doi 10.1039/c3dt52905c
_journal_volume 43
_journal_year 2014
_chemical_formula_moiety 'C28 H22 Cl2 Cu N6 O2 S2'
_chemical_formula_sum 'C28 H22 Cl2 Cu N6 O2 S2'
_chemical_formula_weight 673.08
_chemical_name_systematic
; 
 ? 
;
_space_group_IT_number 2
_symmetry_cell_setting triclinic
_symmetry_space_group_name_Hall '-P 1'
_symmetry_space_group_name_H-M 'P -1'
_atom_sites_solution_hydrogens geom
_atom_sites_solution_primary direct
_atom_sites_solution_secondary difmap
_audit_creation_method SHELXL-97
_cell_angle_alpha 78.716(8)
_cell_angle_beta 76.857(8)
_cell_angle_gamma 71.514(8)
_cell_formula_units_Z 1
_cell_length_a 8.158(5)
_cell_length_b 8.426(5)
_cell_length_c 11.183(6)
_cell_measurement_reflns_used 35
_cell_measurement_temperature 294(2)
_cell_measurement_theta_max 23
_cell_measurement_theta_min 4
_cell_volume 703.6(7)
_computing_cell_refinement 'SAINT (Bruker, 2001)'
_computing_data_collection 'SMART (Bruker, 2001)'
_computing_data_reduction SAINT
_computing_molecular_graphics 'SHELXTL (Bruker, 2001), ORTEPIII (Burnett & Johnson, 1996)'
_computing_publication_material 'SHELXTL (Sheldrick, 2008)'
_computing_structure_refinement 'SHELXL-97 (Sheldrick, 2008)'
_computing_structure_solution 'SHELXS-97 (Sheldrick, 2008)'
_diffrn_ambient_temperature 294(2)
_diffrn_measured_fraction_theta_full 0.978
_diffrn_measured_fraction_theta_max 0.978
_diffrn_measurement_device_type 'Bruker APEX CCD area-detector'
_diffrn_measurement_method \w/2\q
_diffrn_radiation_monochromator graphite
_diffrn_radiation_source 'fine-focus sealed tube'
_diffrn_radiation_type MoK\a
_diffrn_radiation_wavelength 0.71073
_diffrn_reflns_av_R_equivalents 0.0449
_diffrn_reflns_av_sigmaI/netI 0.0554
_diffrn_reflns_limit_h_max 10
_diffrn_reflns_limit_h_min -11
_diffrn_reflns_limit_k_max 10
_diffrn_reflns_limit_k_min -11
_diffrn_reflns_limit_l_max 15
_diffrn_reflns_limit_l_min -14
_diffrn_reflns_number 5539
_diffrn_reflns_theta_full 29.49
_diffrn_reflns_theta_max 29.49
_diffrn_reflns_theta_min 1.89
_exptl_absorpt_coefficient_mu 1.154
_exptl_absorpt_correction_T_max 0.95
_exptl_absorpt_correction_T_min 0.86
_exptl_absorpt_correction_type psi-scan
_exptl_absorpt_process_details 'SHELXTL (Bruker, 2001)'
_exptl_crystal_colour colorless
_exptl_crystal_density_diffrn 1.589
_exptl_crystal_density_method 'not measured'
_exptl_crystal_description block
_exptl_crystal_F_000 343
_exptl_crystal_size_max .14
_exptl_crystal_size_mid .11
_exptl_crystal_size_min .05
_refine_diff_density_max 0.666
_refine_diff_density_min -0.264
_refine_diff_density_rms 0.084
_refine_ls_extinction_method none
_refine_ls_goodness_of_fit_ref 0.956
_refine_ls_hydrogen_treatment constr
_refine_ls_matrix_type full
_refine_ls_number_parameters 188
_refine_ls_number_reflns 3840
_refine_ls_number_restraints 0
_refine_ls_restrained_S_all 0.956
_refine_ls_R_factor_all 0.0568
_refine_ls_R_factor_gt 0.0406
_refine_ls_shift/su_max 0.000
_refine_ls_shift/su_mean 0.000
_refine_ls_structure_factor_coef Fsqd
_refine_ls_weighting_details 'calc w=1/[\s^2^(Fo^2^)+(0.0499P)^2^+0.0000P] where P=(Fo^2^+2Fc^2^)/3'
_refine_ls_weighting_scheme calc
_refine_ls_wR_factor_gt 0.0973
_refine_ls_wR_factor_ref 0.1028
_reflns_number_gt 2770
_reflns_number_total 3840
_reflns_threshold_expression >2sigma(I)
_cod_data_source_file c3dt52905c5.cif
_cod_data_source_block C2
_cod_depositor_comments 'Adding full bibliography for 7029640--7029646.cif.'
_cod_original_sg_symbol_Hall '-P 1 '
_cod_database_code 7029642

loop_
_symmetry_equiv_pos_as_xyz
'x, y, z'
'-x, -y, -z'

loop_
_atom_site_label
_atom_site_type_symbol
_atom_site_fract_x
_atom_site_fract_y
_atom_site_fract_z
_atom_site_U_iso_or_equiv
_atom_site_adp_type
_atom_site_occupancy
_atom_site_symmetry_multiplicity
_atom_site_calc_flag
_atom_site_refinement_flags
Cu1 Cu 0.5000 0.5000 0.0000 0.03483(12) Uani 1 2 d S
Cl1 Cl 0.76632(8) 0.54168(7) -0.08041(6) 0.05141(17) Uani 1 1 d .
S1 S 0.30605(7) 1.01025(6) 0.13118(6) 0.04097(15) Uani 1 1 d .
O1 O 0.4145(2) 0.9315(2) 0.29603(16) 0.0540(4) Uani 1 1 d .
N1 N 0.2380(2) 1.0203(2) -0.01259(17) 0.0370(4) Uani 1 1 d .
N2 N 0.3939(2) 0.7439(2) 0.01640(17) 0.0372(4) Uani 1 1 d .
N3 N 0.5007(3) 0.6952(2) 0.20132(18) 0.0417(4) Uani 1 1 d .
C1 C 0.1348(3) 1.1597(3) -0.0725(2) 0.0442(6) Uani 1 1 d .
H1 H 0.0946 1.2614 -0.0399 0.053 Uiso 1 1 calc R
C2 C 0.0915(3) 1.1488(3) -0.1795(2) 0.0474(6) Uani 1 1 d .
H2 H 0.0213 1.2440 -0.2204 0.057 Uiso 1 1 calc R
C3 C 0.1508(3) 0.9954(3) -0.2305(2) 0.0451(5) Uani 1 1 d .
C4 C 0.2525(3) 0.8557(3) -0.1673(2) 0.0433(5) Uani 1 1 d .
H4 H 0.2922 0.7527 -0.1981 0.052 Uiso 1 1 calc R
C5 C 0.2956(3) 0.8691(2) -0.0570(2) 0.0367(5) Uani 1 1 d .
C6 C 0.4104(3) 0.7963(2) 0.1169(2) 0.0372(5) Uani 1 1 d .
C7 C 0.4975(3) 0.7773(3) 0.2939(2) 0.0430(5) Uani 1 1 d .
C8 C 0.5953(3) 0.6841(3) 0.3949(2) 0.0439(5) Uani 1 1 d .
C9 C 0.7132(4) 0.5261(3) 0.3842(3) 0.0595(7) Uani 1 1 d .
H9 H 0.7323 0.4763 0.3132 0.071 Uiso 1 1 calc R
C10 C 0.8027(4) 0.4429(4) 0.4801(3) 0.0751(9) Uani 1 1 d .
H10 H 0.8828 0.3369 0.4733 0.090 Uiso 1 1 calc R
C11 C 0.7736(5) 0.5164(4) 0.5855(3) 0.0730(9) Uani 1 1 d .
H11 H 0.8327 0.4585 0.6502 0.088 Uiso 1 1 calc R
C12 C 0.6602(4) 0.6718(4) 0.5962(3) 0.0684(8) Uani 1 1 d .
H12 H 0.6427 0.7211 0.6672 0.082 Uiso 1 1 calc R
C13 C 0.5704(4) 0.7569(4) 0.5012(2) 0.0577(7) Uani 1 1 d .
H13 H 0.4926 0.8639 0.5084 0.069 Uiso 1 1 calc R
C14 C 0.1025(4) 0.9882(4) -0.3508(2) 0.0616(7) Uani 1 1 d .
H14A H 0.1562 0.8769 -0.3739 0.092 Uiso 1 1 calc R
H14B H 0.1433 1.0688 -0.4142 0.092 Uiso 1 1 calc R
H14C H -0.0228 1.0143 -0.3412 0.092 Uiso 1 1 calc R

loop_
_atom_site_aniso_label
_atom_site_aniso_U_11
_atom_site_aniso_U_22
_atom_site_aniso_U_33
_atom_site_aniso_U_23
_atom_site_aniso_U_13
_atom_site_aniso_U_12
Cu1 0.0413(2) 0.01848(17) 0.0431(2) -0.00466(14) -0.01452(16) -0.00115(14)
Cl1 0.0458(3) 0.0344(3) 0.0733(4) -0.0143(3) -0.0073(3) -0.0084(2)
S1 0.0420(3) 0.0244(3) 0.0551(4) -0.0102(2) -0.0087(3) -0.0045(2)
O1 0.0623(11) 0.0367(9) 0.0623(11) -0.0139(8) -0.0193(9) -0.0032(8)
N1 0.0373(9) 0.0212(8) 0.0506(11) -0.0039(7) -0.0094(8) -0.0050(7)
N2 0.0409(10) 0.0219(8) 0.0466(10) -0.0056(7) -0.0111(8) -0.0032(7)
N3 0.0472(11) 0.0280(9) 0.0475(11) -0.0030(8) -0.0120(9) -0.0062(8)
C1 0.0395(12) 0.0211(10) 0.0663(16) -0.0022(10) -0.0119(11) -0.0014(9)
C2 0.0431(13) 0.0303(11) 0.0618(15) 0.0041(10) -0.0138(11) -0.0039(9)
C3 0.0378(12) 0.0396(13) 0.0534(14) -0.0012(11) -0.0085(10) -0.0075(10)
C4 0.0447(13) 0.0320(11) 0.0508(13) -0.0088(10) -0.0090(11) -0.0052(9)
C5 0.0339(11) 0.0223(10) 0.0497(13) -0.0043(9) -0.0041(9) -0.0050(8)
C6 0.0361(11) 0.0234(10) 0.0487(13) -0.0049(9) -0.0039(9) -0.0061(8)
C7 0.0436(13) 0.0376(12) 0.0477(13) -0.0049(10) -0.0069(10) -0.0127(10)
C8 0.0463(13) 0.0385(12) 0.0480(13) -0.0023(10) -0.0094(11) -0.0152(10)
C9 0.0658(17) 0.0465(15) 0.0698(18) -0.0089(13) -0.0277(15) -0.0093(13)
C10 0.084(2) 0.0501(17) 0.091(2) -0.0038(16) -0.0417(19) -0.0045(15)
C11 0.081(2) 0.074(2) 0.071(2) 0.0080(17) -0.0382(18) -0.0254(18)
C12 0.074(2) 0.086(2) 0.0522(17) -0.0107(16) -0.0150(15) -0.0289(18)
C13 0.0589(16) 0.0588(17) 0.0545(16) -0.0081(13) -0.0120(13) -0.0140(13)
C14 0.0615(17) 0.0629(17) 0.0541(16) -0.0047(13) -0.0173(13) -0.0059(14)

loop_
_atom_type_symbol
_atom_type_description
_atom_type_scat_dispersion_real
_atom_type_scat_dispersion_imag
_atom_type_scat_source
C C 0.0033 0.0016 'International Tables Vol C Tables 4.2.6.8 and 6.1.1.4'
H H 0.0000 0.0000 'International Tables Vol C Tables 4.2.6.8 and 6.1.1.4'
Cl Cl 0.1484 0.1585 'International Tables Vol C Tables 4.2.6.8 and 6.1.1.4'
Cu Cu 0.3201 1.2651 'International Tables Vol C Tables 4.2.6.8 and 6.1.1.4'
N N 0.0061 0.0033 'International Tables Vol C Tables 4.2.6.8 and 6.1.1.4'
O O 0.0106 0.0060 'International Tables Vol C Tables 4.2.6.8 and 6.1.1.4'
S S 0.1246 0.1234 'International Tables Vol C Tables 4.2.6.8 and 6.1.1.4'

loop_
_geom_angle_atom_site_label_1
_geom_angle_atom_site_label_2
_geom_angle_atom_site_label_3
_geom_angle
_geom_angle_site_symmetry_1
_geom_angle_site_symmetry_3
N2 Cu1 N2 180.0 . 2_665
N2 Cu1 Cl1 91.10(6) . .
N2 Cu1 Cl1 88.90(6) 2_665 .
N2 Cu1 Cl1 88.90(6) . 2_665
N2 Cu1 Cl1 91.10(6) 2_665 2_665
Cl1 Cu1 Cl1 180.0 . 2_665
C6 S1 N1 85.53(10) . .
C6 S1 O1 79.71(9) . .
N1 S1 O1 165.22(7) . .
C7 O1 S1 105.68(15) . .
C5 N1 C1 121.4(2) . .
C5 N1 S1 112.92(14) . .
C1 N1 S1 125.63(15) . .
C6 N2 C5 112.73(18) . .
C6 N2 Cu1 117.29(14) . .
C5 N2 Cu1 129.87(15) . .
C6 N3 C7 111.69(19) . .
C2 C1 N1 119.4(2) . .
C2 C1 H1 120.3 . .
N1 C1 H1 120.3 . .
C1 C2 C3 121.2(2) . .
C1 C2 H2 119.4 . .
C3 C2 H2 119.4 . .
C4 C3 C2 118.3(2) . .
C4 C3 C14 121.8(2) . .
C2 C3 C14 119.9(2) . .
C3 C4 C5 119.7(2) . .
C3 C4 H4 120.1 . .
C5 C4 H4 120.1 . .
N1 C5 N2 113.1(2) . .
N1 C5 C4 119.90(19) . .
N2 C5 C4 127.03(19) . .
N3 C6 N2 122.93(19) . .
N3 C6 S1 121.32(17) . .
N2 C6 S1 115.75(16) . .
O1 C7 N3 121.6(2) . .
O1 C7 C8 119.6(2) . .
N3 C7 C8 118.8(2) . .
C9 C8 C13 119.3(2) . .
C9 C8 C7 120.9(2) . .
C13 C8 C7 119.7(2) . .
C8 C9 C10 119.4(3) . .
C8 C9 H9 120.3 . .
C10 C9 H9 120.3 . .
C11 C10 C9 120.3(3) . .
C11 C10 H10 119.9 . .
C9 C10 H10 119.9 . .
C12 C11 C10 120.8(3) . .
C12 C11 H11 119.6 . .
C10 C11 H11 119.6 . .
C11 C12 C13 119.7(3) . .
C11 C12 H12 120.1 . .
C13 C12 H12 120.1 . .
C12 C13 C8 120.5(3) . .
C12 C13 H13 119.7 . .
C8 C13 H13 119.7 . .
C3 C14 H14A 109.5 . .
C3 C14 H14B 109.5 . .
H14A C14 H14B 109.5 . .
C3 C14 H14C 109.5 . .
H14A C14 H14C 109.5 . .
H14B C14 H14C 109.5 . .

loop_
_geom_bond_atom_site_label_1
_geom_bond_atom_site_label_2
_geom_bond_distance
_geom_bond_site_symmetry_2
Cu1 N2 1.988(2) .
Cu1 N2 1.988(2) 2_665
Cu1 Cl1 2.2637(14) .
Cu1 Cl1 2.2637(14) 2_665
S1 C6 1.754(2) .
S1 N1 1.795(2) .
S1 O1 2.124(2) .
O1 C7 1.262(3) .
N1 C5 1.361(3) .
N1 C1 1.364(3) .
N2 C6 1.333(3) .
N2 C5 1.362(3) .
N3 C6 1.328(3) .
N3 C7 1.345(3) .
C1 C2 1.349(3) .
C1 H1 0.9300 .
C2 C3 1.413(3) .
C2 H2 0.9300 .
C3 C4 1.377(3) .
C3 C14 1.502(4) .
C4 C5 1.390(3) .
C4 H4 0.9300 .
C7 C8 1.481(3) .
C8 C9 1.382(3) .
C8 C13 1.389(4) .
C9 C10 1.382(4) .
C9 H9 0.9300 .
C10 C11 1.377(5) .
C10 H10 0.9300 .
C11 C12 1.352(4) .
C11 H11 0.9300 .
C12 C13 1.378(4) .
C12 H12 0.9300 .
C13 H13 0.9300 .
C14 H14A 0.9600 .
C14 H14B 0.9600 .
C14 H14C 0.9600 .
